data_2220362
loop_
_publ_author_name
'Fun, Hoong-Kun'
'Kargar, Hadi'
'Kia, Reza'

_publ_section_title
;
 <i>N</i>,<i>N</i>'-Bis(4-chlorobenzylidene)-2,2-dimethylpropane-1,3-diamine
;
_journal_coeditor_code TK2319
_journal_issue 12
_journal_name_full 'Acta Crystallographica Section E'
_journal_page_first o2273
_journal_paper_doi 10.1107/S1600536808035307
_journal_volume 64
_journal_year 2008
_chemical_formula_moiety 'C19 H20 Cl2 N2'
_chemical_formula_sum 'C19 H20 Cl2 N2'
_chemical_formula_weight 347.27
_chemical_name_common
;
<i>N,N'</i>-Bis(4-dichlorobenzylidene)-2,2-dimethyl-propane-1,3-diamine
;
_chemical_name_systematic
;
<i>N</i>,<i>N</i>'-Bis(4-dichlorobenzylidene)-2,2-dimethylpropane-1,3-diamine
;
_space_group_IT_number 14
_symmetry_cell_setting monoclinic
_symmetry_space_group_name_Hall '-P 2ybc'
_symmetry_space_group_name_H-M 'P 1 21/c 1'
_atom_sites_solution_hydrogens geom
_atom_sites_solution_primary direct
_atom_sites_solution_secondary difmap
_audit_creation_method SHELXL-97
_cell_angle_alpha 90
_cell_angle_beta 92.2130(10)
_cell_angle_gamma 90
_cell_formula_units_Z 4
_cell_length_a 19.6392(3)
_cell_length_b 9.3275(2)
_cell_length_c 9.7841(2)
_cell_measurement_reflns_used 8119
_cell_measurement_temperature 100.0(10)
_cell_measurement_theta_max 38.9
_cell_measurement_theta_min 3.0
_cell_volume 1790.96(6)
_computing_cell_refinement 'APEX2 (Bruker, 2005) and SAINT (Bruker, 2005)'
_computing_data_collection 'APEX2 (Bruker, 2005)'
_computing_data_reduction 'SAINT (Bruker, 2005)'
_computing_molecular_graphics 'SHELXTL (Sheldrick, 2008)'
_computing_publication_material 'SHELXTL (Sheldrick, 2008) and PLATON (Spek, 2003)'
_computing_structure_refinement 'SHELXTL (Sheldrick, 2008)'
_computing_structure_solution 'SHELXTL (Sheldrick, 2008)'
_diffrn_ambient_temperature 100.00(10)
_diffrn_measured_fraction_theta_full 0.990
_diffrn_measured_fraction_theta_max 0.990
_diffrn_measurement_device_type
;
Bruker SMART APEXII CCD area-detector
;
_diffrn_measurement_method '\f and \w'
_diffrn_radiation_monochromator graphite
_diffrn_radiation_source 'fine-focus sealed tube'
_diffrn_radiation_type MoK\a
_diffrn_radiation_wavelength 0.71073
_diffrn_reflns_av_R_equivalents 0.028
_diffrn_reflns_av_sigmaI/netI 0.030
_diffrn_reflns_limit_h_max 29
_diffrn_reflns_limit_h_min -29
_diffrn_reflns_limit_k_max 12
_diffrn_reflns_limit_k_min -14
_diffrn_reflns_limit_l_max 14
_diffrn_reflns_limit_l_min -14
_diffrn_reflns_number 21670
_diffrn_reflns_theta_full 32.5
_diffrn_reflns_theta_max 32.5
_diffrn_reflns_theta_min 1.0
_diffrn_standards_number 0
_exptl_absorpt_coefficient_mu 0.363
_exptl_absorpt_correction_T_max 0.966
_exptl_absorpt_correction_T_min 0.836
_exptl_absorpt_correction_type multi-scan
_exptl_absorpt_process_details '(<i>SADABS</i>; Bruker, 2005)'
_exptl_crystal_colour colourless
_exptl_crystal_density_diffrn 1.288
_exptl_crystal_density_method 'not measured'
_exptl_crystal_description plate
_exptl_crystal_F_000 728
_exptl_crystal_size_max 0.51
_exptl_crystal_size_mid 0.35
_exptl_crystal_size_min 0.10
_refine_diff_density_max 0.38
_refine_diff_density_min -0.32
_refine_ls_extinction_method none
_refine_ls_goodness_of_fit_ref 1.03
_refine_ls_hydrogen_treatment constr
_refine_ls_matrix_type full
_refine_ls_number_parameters 208
_refine_ls_number_reflns 6419
_refine_ls_number_restraints 0
_refine_ls_restrained_S_all 1.03
_refine_ls_R_factor_all 0.047
_refine_ls_R_factor_gt 0.036
_refine_ls_shift/su_max 0.001
_refine_ls_shift/su_mean 0.000
_refine_ls_structure_factor_coef Fsqd
_refine_ls_weighting_details 'calc w=1/[\s^2^(Fo^2^)+(0.0434P)^2^+0.5329P] where P=(Fo^2^+2Fc^2^)/3'
_refine_ls_weighting_scheme calc
_refine_ls_wR_factor_gt 0.088
_refine_ls_wR_factor_ref 0.095
_reflns_number_gt 5273
_reflns_number_total 6419
_reflns_threshold_expression I>2\s(I)
_cod_data_source_file tk2319.cif
_cod_data_source_block I
_cod_depositor_comments
;
The following automatic conversions were performed:
'_symmetry_cell_setting' value 'Monoclinic' changed to 'monoclinic'
according to '/home/saulius/struct/CIF-dictionaries/cif_core.dic'
dictionary named 'cif_core.dic' version 2.4.1 from 2010-06-29.

Automatic conversion script
Id: cif_fix_enum 1527 2010-12-29 10:47:43Z saulius 

The following automatic conversions were performed:

'_symmetry_cell_setting' value 'Monoclinic' changed to 'monoclinic'
according to /home/saulius/struct/CIF-dictionaries/cif_core.dic
dictionary named 'cif_core.dic' version 2.4.1 from 2010-06-29.

Automatic conversion script
Id: cif_fix_values 1715 2011-07-08 13:25:40Z adriana 
;
_cod_original_sg_symbol_H-M 'P 21/c'
_cod_database_code 2220362
_cod_database_fobs_code 2220362

loop_
_symmetry_equiv_pos_as_xyz
'x, y, z'
'-x, y+1/2, -z+1/2'
'-x, -y, -z'
'x, -y-1/2, z-1/2'

loop_
_atom_site_type_symbol
_atom_site_label
_atom_site_fract_x
_atom_site_fract_y
_atom_site_fract_z
_atom_site_U_iso_or_equiv
_atom_site_adp_type
_atom_site_calc_flag
_atom_site_refinement_flags
_atom_site_occupancy
Cl Cl1 0.497643(14) 0.49166(3) 0.17717(3) 0.02553(7) Uani d . 1
Cl Cl2 -0.166144(13) 0.43828(3) 0.54241(3) 0.02640(7) Uani d . 1
N N1 0.28500(4) 0.54904(10) 0.70403(9) 0.01950(17) Uani d . 1
N N2 0.14528(4) 0.37002(10) 0.85655(9) 0.01864(17) Uani d . 1
C C1 0.35398(5) 0.47808(13) 0.45572(11) 0.0216(2) Uani d . 1
H H1A 0.3155 0.4238 0.4731 0.026 Uiso calc R 1
C C2 0.39180(6) 0.44677(13) 0.34258(11) 0.0226(2) Uani d . 1
H H2A 0.3791 0.3720 0.2842 0.027 Uiso calc R 1
C C3 0.44914(5) 0.52935(12) 0.31802(11) 0.01962(19) Uani d . 1
C C4 0.46927(5) 0.64046(12) 0.40359(11) 0.0208(2) Uani d . 1
H H4A 0.5080 0.6939 0.3863 0.025 Uiso calc R 1
C C5 0.43069(5) 0.67111(12) 0.51594(11) 0.01929(19) Uani d . 1
H H5A 0.4434 0.7466 0.5735 0.023 Uiso calc R 1
C C6 0.37302(5) 0.59009(11) 0.54371(10) 0.01710(18) Uani d . 1
C C7 0.33470(5) 0.62450(12) 0.66609(11) 0.01815(19) Uani d . 1
H H7A 0.3474 0.7046 0.7176 0.022 Uiso calc R 1
C C8 0.25179(5) 0.59532(12) 0.82751(11) 0.0202(2) Uani d . 1
H H8A 0.2046 0.6187 0.8048 0.024 Uiso calc R 1
H H8B 0.2740 0.6813 0.8628 0.024 Uiso calc R 1
C C9 0.25474(5) 0.47832(12) 0.93875(11) 0.01860(19) Uani d . 1
C C10 0.21738(5) 0.34242(12) 0.88813(11) 0.01881(19) Uani d . 1
H H10A 0.2386 0.3070 0.8068 0.023 Uiso calc R 1
H H10B 0.2216 0.2688 0.9579 0.023 Uiso calc R 1
C C11 0.12219(5) 0.33583(11) 0.73837(11) 0.01765(18) Uani d . 1
H H11A 0.1515 0.2936 0.6777 0.021 Uiso calc R 1
C C12 0.05057(5) 0.36042(11) 0.69311(10) 0.01656(18) Uani d . 1
C C13 0.00695(5) 0.44318(12) 0.77071(11) 0.01855(19) Uani d . 1
H H13A 0.0230 0.4832 0.8529 0.022 Uiso calc R 1
C C14 -0.06007(5) 0.46587(12) 0.72583(11) 0.01985(19) Uani d . 1
H H14A -0.0891 0.5207 0.7774 0.024 Uiso calc R 1
C C15 -0.08314(5) 0.40546(12) 0.60260(11) 0.01940(19) Uani d . 1
C C16 -0.04087(5) 0.32318(12) 0.52386(11) 0.0204(2) Uani d . 1
H H16A -0.0571 0.2832 0.4418 0.024 Uiso calc R 1
C C17 0.02632(5) 0.30141(12) 0.56973(11) 0.01898(19) Uani d . 1
H H17A 0.0553 0.2470 0.5175 0.023 Uiso calc R 1
C C18 0.32900(5) 0.43799(14) 0.97383(12) 0.0249(2) Uani d . 1
H H18A 0.3534 0.5214 1.0058 0.037 Uiso calc R 1
H H18B 0.3497 0.4014 0.8937 0.037 Uiso calc R 1
H H18C 0.3304 0.3660 1.0440 0.037 Uiso calc R 1
C C19 0.22142(6) 0.53832(14) 1.06574(12) 0.0261(2) Uani d . 1
H H19A 0.2452 0.6231 1.0960 0.039 Uiso calc R 1
H H19B 0.2235 0.4678 1.1372 0.039 Uiso calc R 1
H H19C 0.1747 0.5616 1.0435 0.039 Uiso calc R 1

loop_
_atom_site_aniso_label
_atom_site_aniso_U_11
_atom_site_aniso_U_22
_atom_site_aniso_U_33
_atom_site_aniso_U_12
_atom_site_aniso_U_13
_atom_site_aniso_U_23
Cl1 0.02940(13) 0.02639(15) 0.02128(12) 0.00830(10) 0.00692(10) 0.00370(10)
Cl2 0.01662(11) 0.02663(15) 0.03566(15) 0.00011(9) -0.00260(9) 0.00411(11)
N1 0.0189(4) 0.0204(4) 0.0192(4) -0.0005(3) 0.0014(3) 0.0005(3)
N2 0.0146(3) 0.0200(4) 0.0215(4) -0.0014(3) 0.0025(3) 0.0000(3)
C1 0.0202(4) 0.0231(5) 0.0214(5) -0.0044(4) 0.0001(4) -0.0006(4)
C2 0.0251(5) 0.0231(5) 0.0197(5) -0.0028(4) -0.0007(4) -0.0026(4)
C3 0.0221(4) 0.0194(5) 0.0175(4) 0.0048(4) 0.0024(4) 0.0038(4)
C4 0.0199(4) 0.0176(5) 0.0250(5) -0.0003(4) 0.0039(4) 0.0043(4)
C5 0.0195(4) 0.0154(5) 0.0230(5) -0.0013(3) 0.0012(4) 0.0006(4)
C6 0.0169(4) 0.0167(5) 0.0177(4) 0.0001(3) -0.0004(3) 0.0023(4)
C7 0.0178(4) 0.0174(5) 0.0191(4) 0.0002(3) -0.0002(3) 0.0007(4)
C8 0.0185(4) 0.0197(5) 0.0226(5) -0.0003(4) 0.0044(4) -0.0008(4)
C9 0.0162(4) 0.0215(5) 0.0182(4) -0.0019(3) 0.0019(3) -0.0015(4)
C10 0.0158(4) 0.0191(5) 0.0216(5) 0.0002(3) 0.0018(3) 0.0000(4)
C11 0.0165(4) 0.0160(5) 0.0207(5) 0.0005(3) 0.0049(3) 0.0005(4)
C12 0.0161(4) 0.0153(4) 0.0184(4) -0.0005(3) 0.0028(3) 0.0019(3)
C13 0.0190(4) 0.0185(5) 0.0183(5) 0.0007(3) 0.0033(3) -0.0006(4)
C14 0.0180(4) 0.0189(5) 0.0230(5) 0.0017(4) 0.0046(4) 0.0015(4)
C15 0.0156(4) 0.0177(5) 0.0249(5) -0.0010(3) 0.0005(3) 0.0049(4)
C16 0.0215(4) 0.0195(5) 0.0202(5) -0.0020(4) -0.0003(4) -0.0008(4)
C17 0.0194(4) 0.0180(5) 0.0197(5) 0.0007(3) 0.0029(3) -0.0006(4)
C18 0.0186(4) 0.0303(6) 0.0255(5) -0.0024(4) -0.0025(4) 0.0008(4)
C19 0.0272(5) 0.0292(6) 0.0222(5) -0.0042(4) 0.0065(4) -0.0055(4)

loop_
_atom_type_symbol
_atom_type_description
_atom_type_scat_dispersion_real
_atom_type_scat_dispersion_imag
_atom_type_scat_source
C C 0.0033 0.0016 'International Tables Vol C Tables 4.2.6.8 and 6.1.1.4'
H H 0.0000 0.0000 'International Tables Vol C Tables 4.2.6.8 and 6.1.1.4'
N N 0.0061 0.0033 'International Tables Vol C Tables 4.2.6.8 and 6.1.1.4'
Cl Cl 0.1484 0.1585 'International Tables Vol C Tables 4.2.6.8 and 6.1.1.4'

loop_
_geom_angle_atom_site_label_1
_geom_angle_atom_site_label_2
_geom_angle_atom_site_label_3
_geom_angle
C7 N1 C8 116.79(9)
C11 N2 C10 117.31(9)
C2 C1 C6 120.72(10)
C2 C1 H1A 119.6
C6 C1 H1A 119.6
C1 C2 C3 118.84(10)
C1 C2 H2A 120.6
C3 C2 H2A 120.6
C4 C3 C2 121.67(10)
C4 C3 Cl1 118.62(8)
C2 C3 Cl1 119.71(9)
C3 C4 C5 118.84(10)
C3 C4 H4A 120.6
C5 C4 H4A 120.6
C4 C5 C6 120.92(10)
C4 C5 H5A 119.5
C6 C5 H5A 119.5
C1 C6 C5 119.00(9)
C1 C6 C7 122.08(9)
C5 C6 C7 118.91(9)
N1 C7 C6 122.61(10)
N1 C7 H7A 118.7
C6 C7 H7A 118.7
N1 C8 C9 111.67(9)
N1 C8 H8A 109.3
C9 C8 H8A 109.3
N1 C8 H8B 109.3
C9 C8 H8B 109.3
H8A C8 H8B 107.9
C18 C9 C19 109.91(9)
C18 C9 C10 107.95(9)
C19 C9 C10 110.43(8)
C18 C9 C8 109.97(8)
C19 C9 C8 107.97(9)
C10 C9 C8 110.61(9)
N2 C10 C9 111.70(9)
N2 C10 H10A 109.3
C9 C10 H10A 109.3
N2 C10 H10B 109.3
C9 C10 H10B 109.3
H10A C10 H10B 107.9
N2 C11 C12 122.56(9)
N2 C11 H11A 118.7
C12 C11 H11A 118.7
C17 C12 C13 119.48(9)
C17 C12 C11 119.22(9)
C13 C12 C11 121.30(9)
C14 C13 C12 120.38(10)
C14 C13 H13A 119.8
C12 C13 H13A 119.8
C13 C14 C15 119.07(10)
C13 C14 H14A 120.5
C15 C14 H14A 120.5
C16 C15 C14 121.61(9)
C16 C15 Cl2 118.88(9)
C14 C15 Cl2 119.47(8)
C15 C16 C17 118.83(10)
C15 C16 H16A 120.6
C17 C16 H16A 120.6
C16 C17 C12 120.63(9)
C16 C17 H17A 119.7
C12 C17 H17A 119.7
C9 C18 H18A 109.5
C9 C18 H18B 109.5
H18A C18 H18B 109.5
C9 C18 H18C 109.5
H18A C18 H18C 109.5
H18B C18 H18C 109.5
C9 C19 H19A 109.5
C9 C19 H19B 109.5
H19A C19 H19B 109.5
C9 C19 H19C 109.5
H19A C19 H19C 109.5
H19B C19 H19C 109.5

loop_
_geom_bond_atom_site_label_1
_geom_bond_atom_site_label_2
_geom_bond_distance
Cl1 C3 1.7411(11)
Cl2 C15 1.7390(10)
N1 C7 1.2703(13)
N1 C8 1.4602(14)
N2 C11 1.2664(14)
N2 C10 1.4603(13)
C1 C2 1.3876(15)
C1 C6 1.3956(15)
C1 H1A 0.9300
C2 C3 1.3929(15)
C2 H2A 0.9300
C3 C4 1.3805(16)
C4 C5 1.3886(14)
C4 H4A 0.9300
C5 C6 1.3970(14)
C5 H5A 0.9300
C6 C7 1.4741(14)
C7 H7A 0.9300
C8 C9 1.5408(16)
C8 H8A 0.9700
C8 H8B 0.9700
C9 C18 1.5322(15)
C9 C19 1.5323(15)
C9 C10 1.5370(15)
C10 H10A 0.9700
C10 H10B 0.9700
C11 C12 1.4761(14)
C11 H11A 0.9300
C12 C17 1.3939(15)
C12 C13 1.3987(14)
C13 C14 1.3876(14)
C13 H13A 0.9300
C14 C15 1.3908(16)
C14 H14A 0.9300
C15 C16 1.3860(15)
C16 C17 1.3921(14)
C16 H16A 0.9300
C17 H17A 0.9300
C18 H18A 0.9600
C18 H18B 0.9600
C18 H18C 0.9600
C19 H19A 0.9600
C19 H19B 0.9600
C19 H19C 0.9600

loop_
_geom_hbond_atom_site_label_D
_geom_hbond_atom_site_label_H
_geom_hbond_atom_site_label_A
_geom_hbond_distance_DH
_geom_hbond_distance_HA
_geom_hbond_distance_DA
_geom_hbond_angle_DHA
_geom_hbond_publ_flag
C18 H18B N1 0.96 2.60 2.9346(15) 101 y
C19 H19C N2 0.96 2.61 2.9416(15) 101 y

loop_
_geom_torsion_atom_site_label_1
_geom_torsion_atom_site_label_2
_geom_torsion_atom_site_label_3
_geom_torsion_atom_site_label_4
_geom_torsion
C6 C1 C2 C3 -0.13(17)
C1 C2 C3 C4 0.35(17)
C1 C2 C3 Cl1 179.70(9)
C2 C3 C4 C5 -0.74(17)
Cl1 C3 C4 C5 179.89(8)
C3 C4 C5 C6 0.93(16)
C2 C1 C6 C5 0.31(17)
C2 C1 C6 C7 -178.88(10)
C4 C5 C6 C1 -0.72(16)
C4 C5 C6 C7 178.50(10)
C8 N1 C7 C6 179.80(9)
C1 C6 C7 N1 4.79(16)
C5 C6 C7 N1 -174.40(10)
C7 N1 C8 C9 -120.74(10)
N1 C8 C9 C18 57.83(12)
N1 C8 C9 C19 177.75(8)
N1 C8 C9 C10 -61.31(11)
C11 N2 C10 C9 125.72(10)
C18 C9 C10 N2 178.07(9)
C19 C9 C10 N2 57.90(12)
C8 C9 C10 N2 -61.57(11)
C10 N2 C11 C12 -178.94(9)
N2 C11 C12 C17 -170.66(10)
N2 C11 C12 C13 10.16(16)
C17 C12 C13 C14 0.35(16)
C11 C12 C13 C14 179.52(10)
C12 C13 C14 C15 -0.14(16)
C13 C14 C15 C16 0.08(16)
C13 C14 C15 Cl2 -177.78(8)
C14 C15 C16 C17 -0.23(16)
Cl2 C15 C16 C17 177.64(8)
C15 C16 C17 C12 0.44(16)
C13 C12 C17 C16 -0.51(16)
C11 C12 C17 C16 -179.70(10)

loop_
_cod_related_entry_id
_cod_related_entry_database
_cod_related_entry_code
1 ChemSpider 24741065
